data_4081151
loop_
_publ_author_name
'Garc\?\'ia de la Arada, Isaac'
'D\?\'iez, Josefina'
'Gamasa, M. Pilar'
'Lastra, Elena'

_publ_section_title
;
 Organoruthenium Complexes Containing New Phosphorus--Carbon and
 Phosphorus--Carbon--Sulfur Ligands Generated in the Coordination Sphere
 by Nucleophilic Addition Reactions
;
_journal_issue 15
_journal_name_full Organometallics
_journal_page_first 4342
_journal_paper_doi 10.1021/om400487g
_journal_volume 32
_journal_year 2013
_chemical_compound_source synthesis
_chemical_formula_moiety 'C24 H20 B, C20 H36 P Ru S'
_chemical_formula_sum 'C44 H56 B P Ru S'
_chemical_formula_weight 759.81
_chemical_name_systematic
;
 ?
;
_space_group_IT_number 2
_symmetry_cell_setting triclinic
_symmetry_Int_Tables_number 2
_symmetry_space_group_name_Hall '-P 1'
_symmetry_space_group_name_H-M 'P -1'
_atom_sites_solution_hydrogens geom
_atom_sites_solution_primary direct
_atom_sites_solution_secondary difmap
_audit_creation_method SHELXL-97
_cell_angle_alpha 112.771(5)
_cell_angle_beta 110.916(5)
_cell_angle_gamma 92.817(5)
_cell_formula_units_Z 4
_cell_length_a 14.676(5)
_cell_length_b 16.334(5)
_cell_length_c 19.443(5)
_cell_measurement_reflns_used 15774
_cell_measurement_temperature 123(2)
_cell_measurement_theta_max 74.4963
_cell_measurement_theta_min 3.0036
_cell_volume 3918(2)
_computing_cell_refinement
;
CrysAlisPro, Agilent Technologies,
Version 1.171.35.19 (release 27-10-2011 CrysAlis171 .NET)
(compiled Oct 27 2011,15:02:11)
;
_computing_data_collection
;
CrysAlisPro, Agilent Technologies,
Version 1.171.35.19 (release 27-10-2011 CrysAlis171 .NET)
(compiled Oct 27 2011,15:02:11)
;
_computing_data_reduction
;
CrysAlisPro, Agilent Technologies,
Version 1.171.35.19 (release 27-10-2011 CrysAlis171 .NET)
(compiled Oct 27 2011,15:02:11)
;
_computing_molecular_graphics 'PLATON (Spek, 2007)'
_computing_publication_material 'WinGX publication routines (Farrugia, 1999'
_computing_structure_refinement 'SHELXL-97 (Sheldrick, 2008)'
_computing_structure_solution SIR-2004
_diffrn_ambient_temperature 123(2)
_diffrn_detector_area_resol_mean 8.2640
_diffrn_measured_fraction_theta_full 0.951
_diffrn_measured_fraction_theta_max 0.951
_diffrn_measurement_device
; 
165 mm Onyx CCD detector in \k-geometry diffractometer
;
_diffrn_measurement_device_type 'Xcalibur, Onyx, Nova'
_diffrn_measurement_method '\w scans'
_diffrn_radiation_monochromator graphite
_diffrn_radiation_source 'Nova (Cu) X-ray Source'
_diffrn_radiation_type CuK\a
_diffrn_radiation_wavelength 1.54180
_diffrn_reflns_av_R_equivalents 0.0478
_diffrn_reflns_av_sigmaI/netI 0.0609
_diffrn_reflns_limit_h_max 16
_diffrn_reflns_limit_h_min -18
_diffrn_reflns_limit_k_max 20
_diffrn_reflns_limit_k_min -19
_diffrn_reflns_limit_l_max 23
_diffrn_reflns_limit_l_min -24
_diffrn_reflns_number 28484
_diffrn_reflns_theta_full 74.66
_diffrn_reflns_theta_max 74.66
_diffrn_reflns_theta_min 3.01
_exptl_absorpt_coefficient_mu 4.327
_exptl_absorpt_correction_T_max 1.00000
_exptl_absorpt_correction_T_min 0.83714
_exptl_absorpt_correction_type multi-scan
_exptl_absorpt_process_details
;
CrysAlisPro, Agilent Technologies,
Version 1.171.35.19 (release 27-10-2011 CrysAlis171 .NET)
(compiled Oct 27 2011,15:02:11)
Empirical absorption correction using spherical harmonics,
 implemented in SCALE3 ABSPACK scaling algorithm.
;
_exptl_crystal_colour Yellow
_exptl_crystal_density_diffrn 1.288
_exptl_crystal_density_method 'not measured'
_exptl_crystal_description prism
_exptl_crystal_F_000 1600
_exptl_crystal_size_max 0.095
_exptl_crystal_size_mid 0.03
_exptl_crystal_size_min 0.019
_platon_squeeze_details
;
;
_refine_diff_density_max 1.147
_refine_diff_density_min -1.429
_refine_diff_density_rms 0.103
_refine_ls_extinction_method none
_refine_ls_goodness_of_fit_ref 1.063
_refine_ls_hydrogen_treatment constr
_refine_ls_matrix_type full
_refine_ls_number_parameters 881
_refine_ls_number_reflns 15273
_refine_ls_number_restraints 0
_refine_ls_restrained_S_all 1.063
_refine_ls_R_factor_all 0.0545
_refine_ls_R_factor_gt 0.0452
_refine_ls_shift/su_max 0.001
_refine_ls_shift/su_mean 0.000
_refine_ls_structure_factor_coef Fsqd
_refine_ls_weighting_details 'calc w=1/[\s^2^(Fo^2^)+(0.0660P)^2^+4.7425P] where P=(Fo^2^+2Fc^2^)/3'
_refine_ls_weighting_scheme calc
_refine_ls_wR_factor_gt 0.1272
_refine_ls_wR_factor_ref 0.1382
_reflns_number_gt 12658
_reflns_number_total 15273
_reflns_threshold_expression >2\s(I)
_cod_data_source_file om400487g_si_002.cif
_cod_data_source_block 11a-BPh4
_cod_database_code 4081151

loop_
_symmetry_equiv_pos_as_xyz
'x, y, z'
'-x, -y, -z'

loop_
_atom_site_label
_atom_site_type_symbol
_atom_site_fract_x
_atom_site_fract_y
_atom_site_fract_z
_atom_site_U_iso_or_equiv
_atom_site_adp_type
_atom_site_occupancy
_atom_site_symmetry_multiplicity
_atom_site_calc_flag
_atom_site_refinement_flags
C1 C 0.3378(3) 0.3122(3) 0.8311(3) 0.0267(8) Uani 1 1 d .
C2 C 0.3512(3) 0.3570(3) 0.7846(2) 0.0287(8) Uani 1 1 d .
H2 H 0.3419 0.3222 0.7308 0.034 Uiso 1 1 calc R
C3 C 0.3781(3) 0.4527(3) 0.8172(3) 0.0262(8) Uani 1 1 d .
H3 H 0.3884 0.4795 0.7855 0.031 Uiso 1 1 calc R
C4 C 0.3896(3) 0.5081(3) 0.8979(3) 0.0284(8) Uani 1 1 d .
C5 C 0.3747(3) 0.4652(3) 0.9447(2) 0.0301(8) Uani 1 1 d .
H5 H 0.3834 0.5001 0.9983 0.036 Uiso 1 1 calc R
C6 C 0.3463(3) 0.3684(3) 0.9100(2) 0.0269(8) Uani 1 1 d .
H6 H 0.3330 0.3416 0.9407 0.032 Uiso 1 1 calc R
C7 C 0.3179(3) 0.2101(3) 0.7969(3) 0.0342(9) Uani 1 1 d .
H7 H 0.2808 0.1854 0.7375 0.041 Uiso 1 1 calc R
C8 C 0.2556(4) 0.1711(3) 0.8299(3) 0.0423(11) Uani 1 1 d .
H8A H 0.2361 0.1061 0.7993 0.063 Uiso 1 1 calc R
H8B H 0.1970 0.1961 0.8246 0.063 Uiso 1 1 calc R
H8C H 0.2945 0.1865 0.8864 0.063 Uiso 1 1 calc R
C9 C 0.4179(4) 0.1790(3) 0.8135(4) 0.0495(13) Uani 1 1 d .
H9A H 0.4533 0.1985 0.7876 0.074 Uiso 1 1 calc R
H9B H 0.4052 0.1139 0.7920 0.074 Uiso 1 1 calc R
H9C H 0.4576 0.2053 0.8714 0.074 Uiso 1 1 calc R
C10 C 0.4175(3) 0.6098(3) 0.9327(3) 0.0411(10) Uani 1 1 d .
H10A H 0.4098 0.6364 0.9833 0.062 Uiso 1 1 calc R
H10B H 0.3747 0.6298 0.8948 0.062 Uiso 1 1 calc R
H10C H 0.4857 0.6282 0.9424 0.062 Uiso 1 1 calc R
C11 C 0.1701(3) 0.5327(3) 0.8566(2) 0.0275(8) Uani 1 1 d .
H11A H 0.1993 0.5738 0.9143 0.033 Uiso 1 1 calc R
H11B H 0.1724 0.5658 0.8250 0.033 Uiso 1 1 calc R
C12 C 0.0652(3) 0.4806(3) 0.8288(2) 0.0266(8) Uani 1 1 d .
H12 H 0.0258 0.5163 0.8556 0.032 Uiso 1 1 calc R
C13 C 0.0139(3) 0.4369(3) 0.7357(2) 0.0271(8) Uani 1 1 d .
H13A H -0.0051 0.4821 0.7157 0.033 Uiso 1 1 calc R
H13B H -0.0452 0.3907 0.7159 0.033 Uiso 1 1 calc R
C14 C 0.1387(3) 0.4481(3) 0.9683(3) 0.0338(9) Uani 1 1 d .
H14A H 0.1703 0.4110 0.9937 0.051 Uiso 1 1 calc R
H14B H 0.0813 0.4606 0.9800 0.051 Uiso 1 1 calc R
H14C H 0.1851 0.5043 0.9894 0.051 Uiso 1 1 calc R
C15 C 0.1328(3) 0.4372(3) 0.6390(3) 0.0313(8) Uani 1 1 d .
H15 H 0.1811 0.4078 0.6197 0.038 Uiso 1 1 calc R
C16 C 0.1783(4) 0.5381(3) 0.6856(3) 0.0391(10) Uani 1 1 d .
H16A H 0.1914 0.5600 0.6501 0.059 Uiso 1 1 calc R
H16B H 0.2397 0.5487 0.7311 0.059 Uiso 1 1 calc R
H16C H 0.1327 0.5695 0.7052 0.059 Uiso 1 1 calc R
C17 C 0.0377(4) 0.4181(4) 0.5629(3) 0.0438(11) Uani 1 1 d .
H17A H -0.0131 0.4428 0.5793 0.066 Uiso 1 1 calc R
H17B H 0.0145 0.3536 0.5302 0.066 Uiso 1 1 calc R
H17C H 0.0523 0.4459 0.5315 0.066 Uiso 1 1 calc R
C18 C 0.0467(3) 0.2665(3) 0.6289(3) 0.0299(8) Uani 1 1 d .
H18 H -0.0162 0.2681 0.5890 0.036 Uiso 1 1 calc R
C19 C 0.1079(3) 0.2209(3) 0.5821(3) 0.0386(10) Uani 1 1 d .
H19A H 0.1715 0.2206 0.6197 0.058 Uiso 1 1 calc R
H19B H 0.1181 0.2539 0.5529 0.058 Uiso 1 1 calc R
H19C H 0.0728 0.1595 0.5440 0.058 Uiso 1 1 calc R
C20 C 0.0207(3) 0.2111(3) 0.6692(3) 0.0371(10) Uani 1 1 d .
H20A H -0.0130 0.1502 0.6286 0.056 Uiso 1 1 calc R
H20B H -0.0220 0.2385 0.6948 0.056 Uiso 1 1 calc R
H20C H 0.0809 0.2094 0.7097 0.056 Uiso 1 1 calc R
C21 C 0.5287(3) 0.9190(3) 0.6711(3) 0.0288(8) Uani 1 1 d .
C22 C 0.5247(3) 0.8842(3) 0.7278(3) 0.0268(8) Uani 1 1 d .
H22 H 0.4907 0.8247 0.7076 0.032 Uiso 1 1 calc R
C23 C 0.5701(3) 0.9369(3) 0.8118(3) 0.0272(8) Uani 1 1 d .
H23 H 0.5642 0.9127 0.8465 0.033 Uiso 1 1 calc R
C24 C 0.6261(3) 1.0282(3) 0.8457(2) 0.0266(8) Uani 1 1 d .
C25 C 0.6333(3) 1.0613(3) 0.7900(3) 0.0270(8) Uani 1 1 d .
H25 H 0.6710 1.1192 0.8098 0.032 Uiso 1 1 calc R
C26 C 0.5838(3) 1.0073(3) 0.7044(3) 0.0269(8) Uani 1 1 d .
H26 H 0.5882 1.0317 0.6694 0.032 Uiso 1 1 calc R
C27 C 0.4698(3) 0.8611(3) 0.5805(3) 0.0330(9) Uani 1 1 d .
H27 H 0.3995 0.8508 0.5720 0.040 Uiso 1 1 calc R
C28 C 0.4931(4) 0.7681(3) 0.5497(3) 0.0387(10) Uani 1 1 d .
H28A H 0.5616 0.7743 0.5565 0.058 Uiso 1 1 calc R
H28B H 0.4502 0.7337 0.4928 0.058 Uiso 1 1 calc R
H28C H 0.4824 0.7371 0.5801 0.058 Uiso 1 1 calc R
C29 C 0.4767(4) 0.9083(3) 0.5284(3) 0.0438(11) Uani 1 1 d .
H29A H 0.4550 0.9645 0.5453 0.066 Uiso 1 1 calc R
H29B H 0.4348 0.8697 0.4721 0.066 Uiso 1 1 calc R
H29C H 0.5447 0.9205 0.5349 0.066 Uiso 1 1 calc R
C30 C 0.6712(3) 1.0865(3) 0.9366(3) 0.0361(9) Uani 1 1 d .
H30A H 0.7250 1.1339 0.9504 0.054 Uiso 1 1 calc R
H30B H 0.6961 1.0497 0.9645 0.054 Uiso 1 1 calc R
H30C H 0.6210 1.1132 0.9528 0.054 Uiso 1 1 calc R
C31 C 0.7916(3) 0.9001(3) 0.8569(3) 0.0324(9) Uani 1 1 d .
H31A H 0.8378 0.9537 0.9038 0.039 Uiso 1 1 calc R
H31B H 0.7574 0.8654 0.8748 0.039 Uiso 1 1 calc R
C32 C 0.8418(3) 0.8434(3) 0.8063(3) 0.0358(9) Uani 1 1 d .
H32 H 0.8718 0.7993 0.8248 0.043 Uiso 1 1 calc R
C33 C 0.9137(3) 0.9049(3) 0.7971(3) 0.0328(9) Uani 1 1 d .
H33A H 0.9342 0.8700 0.7541 0.039 Uiso 1 1 calc R
H33B H 0.9727 0.9368 0.8478 0.039 Uiso 1 1 calc R
C34 C 0.6644(4) 0.7079(3) 0.7234(3) 0.0430(11) Uani 1 1 d .
H34A H 0.6017 0.6776 0.6771 0.064 Uiso 1 1 calc R
H34B H 0.6526 0.7380 0.7717 0.064 Uiso 1 1 calc R
H34C H 0.7038 0.6640 0.7297 0.064 Uiso 1 1 calc R
C35 C 0.9146(3) 1.1016(3) 0.8488(3) 0.0360(9) Uani 1 1 d .
H35 H 0.8723 1.1441 0.8394 0.043 Uiso 1 1 calc R
C36 C 0.9367(4) 1.1137(3) 0.9346(3) 0.0434(11) Uani 1 1 d .
H36A H 0.8751 1.1022 0.9396 0.065 Uiso 1 1 calc R
H36B H 0.9728 1.1748 0.9727 0.065 Uiso 1 1 calc R
H36C H 0.9764 1.0718 0.9460 0.065 Uiso 1 1 calc R
C37 C 1.0109(3) 1.1301(3) 0.8417(3) 0.0413(10) Uani 1 1 d .
H37A H 0.9942 1.1350 0.7912 0.062 Uiso 1 1 calc R
H37B H 1.0506 1.0853 0.8428 0.062 Uiso 1 1 calc R
H37C H 1.0481 1.1878 0.8866 0.062 Uiso 1 1 calc R
C38 C 0.8500(3) 0.9822(3) 0.6770(3) 0.0361(9) Uani 1 1 d .
H38 H 0.9210 0.9977 0.6890 0.043 Uiso 1 1 calc R
C39 C 0.8003(4) 1.0531(4) 0.6536(3) 0.0461(12) Uani 1 1 d .
H39A H 0.7300 1.0383 0.6394 0.069 Uiso 1 1 calc R
H39B H 0.8106 1.0534 0.6076 0.069 Uiso 1 1 calc R
H39C H 0.8292 1.1121 0.6989 0.069 Uiso 1 1 calc R
C40 C 0.8059(4) 0.8881(4) 0.6049(3) 0.0493(12) Uani 1 1 d .
H40A H 0.7358 0.8715 0.5911 0.074 Uiso 1 1 calc R
H40B H 0.8391 0.8444 0.6196 0.074 Uiso 1 1 calc R
H40C H 0.8150 0.8893 0.5588 0.074 Uiso 1 1 calc R
C41 C 0.7174(3) 0.5119(3) 0.8127(2) 0.0262(8) Uani 1 1 d .
C42 C 0.8104(3) 0.5634(3) 0.8337(3) 0.0305(8) Uani 1 1 d .
H42 H 0.8519 0.5352 0.8097 0.037 Uiso 1 1 calc R
C43 C 0.8435(3) 0.6552(3) 0.8891(3) 0.0354(9) Uani 1 1 d .
H43 H 0.9063 0.6865 0.9017 0.042 Uiso 1 1 calc R
C44 C 0.7834(4) 0.6997(3) 0.9253(3) 0.0362(9) Uani 1 1 d .
H44 H 0.8048 0.7610 0.9618 0.043 Uiso 1 1 calc R
C45 C 0.6893(3) 0.6503(3) 0.9057(3) 0.0341(9) Uani 1 1 d .
H45 H 0.6477 0.6789 0.9294 0.041 Uiso 1 1 calc R
C46 C 0.6587(3) 0.5592(3) 0.8512(3) 0.0303(8) Uani 1 1 d .
H46 H 0.5964 0.5277 0.8394 0.036 Uiso 1 1 calc R
C47 C 0.5639(3) 0.3646(3) 0.7006(3) 0.0342(9) Uani 1 1 d .
C48 C 0.5157(3) 0.2738(3) 0.6702(3) 0.0405(11) Uani 1 1 d .
H48 H 0.5511 0.2349 0.6879 0.049 Uiso 1 1 calc R
C49 C 0.4154(4) 0.2401(4) 0.6139(3) 0.0548(15) Uani 1 1 d .
H49 H 0.3861 0.1793 0.5942 0.066 Uiso 1 1 calc R
C50 C 0.3603(4) 0.2956(5) 0.5875(3) 0.0574(16) Uani 1 1 d .
H50 H 0.2941 0.2727 0.5498 0.069 Uiso 1 1 calc R
C51 C 0.4040(4) 0.3853(5) 0.6174(3) 0.0577(15) Uani 1 1 d .
H51 H 0.3667 0.4241 0.6013 0.069 Uiso 1 1 calc R
C52 C 0.5036(3) 0.4182(4) 0.6715(3) 0.0424(11) Uani 1 1 d .
H52 H 0.5320 0.4788 0.6894 0.051 Uiso 1 1 calc R
C53 C 0.7296(3) 0.3582(3) 0.8203(2) 0.0283(8) Uani 1 1 d .
C54 C 0.8305(3) 0.3521(3) 0.8492(3) 0.0307(8) Uani 1 1 d .
H54 H 0.8706 0.3676 0.8264 0.037 Uiso 1 1 calc R
C55 C 0.8729(4) 0.3239(3) 0.9104(3) 0.0351(9) Uani 1 1 d .
H55 H 0.9399 0.3207 0.9276 0.042 Uiso 1 1 calc R
C56 C 0.8150(4) 0.3005(3) 0.9459(3) 0.0378(10) Uani 1 1 d .
H56 H 0.8425 0.2817 0.9869 0.045 Uiso 1 1 calc R
C57 C 0.7141(4) 0.3060(3) 0.9183(3) 0.0391(10) Uani 1 1 d .
H57 H 0.6740 0.2899 0.9408 0.047 Uiso 1 1 calc R
C58 C 0.6739(3) 0.3350(3) 0.8581(3) 0.0331(9) Uani 1 1 d .
H58 H 0.6072 0.3394 0.8420 0.040 Uiso 1 1 calc R
C59 C 0.7303(3) 0.3706(3) 0.6854(2) 0.0268(8) Uani 1 1 d .
C60 C 0.7424(3) 0.4238(3) 0.6462(3) 0.0343(9) Uani 1 1 d .
H60 H 0.7314 0.4825 0.6644 0.041 Uiso 1 1 calc R
C61 C 0.7704(4) 0.3912(4) 0.5807(3) 0.0453(12) Uani 1 1 d .
H61 H 0.7785 0.4287 0.5565 0.054 Uiso 1 1 calc R
C62 C 0.7862(3) 0.3051(4) 0.5516(3) 0.0449(12) Uani 1 1 d .
H62 H 0.8043 0.2837 0.5076 0.054 Uiso 1 1 calc R
C63 C 0.7750(3) 0.2503(3) 0.5880(3) 0.0397(10) Uani 1 1 d .
H63 H 0.7856 0.1915 0.5686 0.048 Uiso 1 1 calc R
C64 C 0.7478(3) 0.2826(3) 0.6538(3) 0.0315(8) Uani 1 1 d .
H64 H 0.7409 0.2445 0.6778 0.038 Uiso 1 1 calc R
C65 C 0.1927(3) 0.8960(3) 0.6931(2) 0.0265(8) Uani 1 1 d .
C66 C 0.2627(3) 0.9186(3) 0.6658(3) 0.0346(9) Uani 1 1 d .
H66 H 0.3244 0.9031 0.6818 0.041 Uiso 1 1 calc R
C67 C 0.2427(4) 0.9634(3) 0.6157(3) 0.0419(11) Uani 1 1 d .
H67 H 0.2911 0.9767 0.5989 0.050 Uiso 1 1 calc R
C68 C 0.1526(4) 0.9883(3) 0.5906(3) 0.0420(11) Uani 1 1 d .
H68 H 0.1392 1.0176 0.5566 0.050 Uiso 1 1 calc R
C69 C 0.0820(4) 0.9680(3) 0.6179(3) 0.0397(10) Uani 1 1 d .
H69 H 0.0208 0.9847 0.6024 0.048 Uiso 1 1 calc R
C70 C 0.1021(3) 0.9236(3) 0.6675(3) 0.0330(9) Uani 1 1 d .
H70 H 0.0536 0.9113 0.6847 0.040 Uiso 1 1 calc R
C71 C 0.1228(3) 0.7840(3) 0.7456(2) 0.0262(8) Uani 1 1 d .
C72 C 0.0404(3) 0.7350(3) 0.6703(3) 0.0351(9) Uani 1 1 d .
H72 H 0.0395 0.7429 0.6252 0.042 Uiso 1 1 calc R
C73 C -0.0399(3) 0.6754(3) 0.6597(3) 0.0410(11) Uani 1 1 d .
H73 H -0.0930 0.6452 0.6087 0.049 Uiso 1 1 calc R
C74 C -0.0408(3) 0.6610(3) 0.7254(3) 0.0424(11) Uani 1 1 d .
H74 H -0.0946 0.6221 0.7192 0.051 Uiso 1 1 calc R
C75 C 0.0398(3) 0.7054(3) 0.8000(3) 0.0386(10) Uani 1 1 d .
H75 H 0.0409 0.6955 0.8443 0.046 Uiso 1 1 calc R
C76 C 0.1199(3) 0.7651(3) 0.8098(3) 0.0316(8) Uani 1 1 d .
H76 H 0.1734 0.7935 0.8606 0.038 Uiso 1 1 calc R
C77 C 0.2660(3) 0.9380(3) 0.8476(2) 0.0263(8) Uani 1 1 d .
C78 C 0.2037(3) 0.9780(3) 0.8843(2) 0.0278(8) Uani 1 1 d .
H78 H 0.1361 0.9504 0.8593 0.033 Uiso 1 1 calc R
C79 C 0.2381(3) 1.0579(3) 0.9569(3) 0.0319(9) Uani 1 1 d .
H79 H 0.1933 1.0828 0.9785 0.038 Uiso 1 1 calc R
C80 C 0.3382(3) 1.1000(3) 0.9970(3) 0.0331(9) Uani 1 1 d .
H80 H 0.3620 1.1518 1.0464 0.040 Uiso 1 1 calc R
C81 C 0.4022(3) 1.0631(3) 0.9618(3) 0.0351(9) Uani 1 1 d .
H81 H 0.4696 1.0913 0.9873 0.042 Uiso 1 1 calc R
C82 C 0.3675(3) 0.9848(3) 0.8891(3) 0.0303(8) Uani 1 1 d .
H82 H 0.4124 0.9621 0.8666 0.036 Uiso 1 1 calc R
C83 C 0.2992(3) 0.7839(3) 0.7452(2) 0.0266(8) Uani 1 1 d .
C84 C 0.2891(3) 0.7264(3) 0.6662(3) 0.0321(8) Uani 1 1 d .
H84 H 0.2402 0.7300 0.6218 0.039 Uiso 1 1 calc R
C85 C 0.3493(4) 0.6644(3) 0.6520(3) 0.0407(10) Uani 1 1 d .
H85 H 0.3398 0.6274 0.5986 0.049 Uiso 1 1 calc R
C86 C 0.4233(3) 0.6569(3) 0.7163(4) 0.0413(11) Uani 1 1 d .
H86 H 0.4641 0.6159 0.7068 0.050 Uiso 1 1 calc R
C87 C 0.4349(3) 0.7120(3) 0.7947(3) 0.0419(11) Uani 1 1 d .
H87 H 0.4840 0.7078 0.8388 0.050 Uiso 1 1 calc R
C88 C 0.3734(3) 0.7743(3) 0.8090(3) 0.0327(9) Uani 1 1 d .
H88 H 0.3824 0.8102 0.8625 0.039 Uiso 1 1 calc R
P1 P 0.11031(7) 0.38560(6) 0.70354(6) 0.02332(19) Uani 1 1 d .
P2 P 0.84104(7) 0.98573(6) 0.77040(6) 0.02514(19) Uani 1 1 d .
S1 S 0.10031(7) 0.38875(6) 0.85908(6) 0.02503(18) Uani 1 1 d .
S2 S 0.73089(7) 0.79116(7) 0.70760(7) 0.0319(2) Uani 1 1 d .
Ru1 Ru 0.238293(19) 0.417587(18) 0.829218(16) 0.02143(8) Uani 1 1 d .
Ru2 Ru 0.68835(2) 0.933374(18) 0.765205(17) 0.02270(8) Uani 1 1 d .
B1 B 0.6844(3) 0.4019(3) 0.7552(3) 0.0291(9) Uani 1 1 d .
B2 B 0.2202(3) 0.8501(3) 0.7577(3) 0.0255(8) Uani 1 1 d .

loop_
_atom_site_aniso_label
_atom_site_aniso_U_11
_atom_site_aniso_U_22
_atom_site_aniso_U_33
_atom_site_aniso_U_23
_atom_site_aniso_U_13
_atom_site_aniso_U_12
C1 0.0187(17) 0.032(2) 0.034(2) 0.0174(17) 0.0108(15) 0.0095(14)
C2 0.0206(17) 0.037(2) 0.0272(19) 0.0096(17) 0.0125(15) 0.0118(15)
C3 0.0171(16) 0.033(2) 0.037(2) 0.0203(17) 0.0149(15) 0.0057(14)
C4 0.0112(15) 0.029(2) 0.033(2) 0.0090(16) 0.0018(14) -0.0037(13)
C5 0.0161(16) 0.039(2) 0.0207(18) 0.0076(16) -0.0023(14) 0.0030(15)
C6 0.0186(16) 0.032(2) 0.0289(19) 0.0166(16) 0.0038(14) 0.0073(14)
C7 0.028(2) 0.030(2) 0.042(2) 0.0140(19) 0.0125(18) 0.0107(16)
C8 0.043(3) 0.035(2) 0.056(3) 0.026(2) 0.020(2) 0.0094(19)
C9 0.040(3) 0.027(2) 0.079(4) 0.020(2) 0.024(3) 0.0169(19)
C10 0.030(2) 0.036(2) 0.052(3) 0.016(2) 0.014(2) 0.0021(18)
C11 0.0258(18) 0.0243(18) 0.0279(19) 0.0056(15) 0.0120(15) 0.0086(15)
C12 0.0254(18) 0.0266(19) 0.0265(19) 0.0101(16) 0.0103(15) 0.0086(15)
C13 0.0205(17) 0.030(2) 0.0286(19) 0.0150(16) 0.0056(15) 0.0045(14)
C14 0.036(2) 0.038(2) 0.027(2) 0.0135(18) 0.0136(17) 0.0057(18)
C15 0.0288(19) 0.038(2) 0.034(2) 0.0156(18) 0.0201(17) 0.0129(17)
C16 0.041(2) 0.038(2) 0.047(3) 0.026(2) 0.019(2) 0.0072(19)
C17 0.046(3) 0.053(3) 0.037(2) 0.027(2) 0.013(2) 0.011(2)
C18 0.0276(19) 0.0244(19) 0.029(2) 0.0059(16) 0.0085(16) 0.0056(15)
C19 0.036(2) 0.030(2) 0.035(2) 0.0026(18) 0.0109(19) 0.0040(17)
C20 0.030(2) 0.029(2) 0.038(2) 0.0102(18) 0.0056(18) -0.0013(16)
C21 0.0249(18) 0.0270(19) 0.032(2) 0.0102(16) 0.0113(16) 0.0092(15)
C22 0.0165(16) 0.0269(19) 0.040(2) 0.0152(17) 0.0139(15) 0.0049(14)
C23 0.0233(17) 0.033(2) 0.039(2) 0.0180(18) 0.0237(16) 0.0133(15)
C24 0.0274(18) 0.0236(18) 0.033(2) 0.0102(16) 0.0189(16) 0.0099(15)
C25 0.0280(19) 0.0208(18) 0.036(2) 0.0119(16) 0.0164(16) 0.0131(15)
C26 0.0234(18) 0.0282(19) 0.034(2) 0.0147(17) 0.0145(16) 0.0114(15)
C27 0.030(2) 0.032(2) 0.031(2) 0.0095(17) 0.0118(17) 0.0049(16)
C28 0.040(2) 0.033(2) 0.031(2) 0.0052(18) 0.0099(18) 0.0080(18)
C29 0.051(3) 0.041(3) 0.035(2) 0.013(2) 0.017(2) 0.006(2)
C30 0.039(2) 0.032(2) 0.033(2) 0.0081(18) 0.0153(18) 0.0072(18)
C31 0.0257(19) 0.045(2) 0.034(2) 0.0234(19) 0.0111(17) 0.0143(17)
C32 0.0250(19) 0.040(2) 0.041(2) 0.018(2) 0.0111(18) 0.0085(17)
C33 0.028(2) 0.034(2) 0.044(2) 0.0193(19) 0.0186(18) 0.0134(16)
C34 0.035(2) 0.033(2) 0.060(3) 0.022(2) 0.018(2) 0.0044(18)
C35 0.029(2) 0.027(2) 0.045(2) 0.0109(18) 0.0127(18) 0.0065(16)
C36 0.037(2) 0.033(2) 0.040(3) 0.0018(19) 0.009(2) 0.0018(18)
C37 0.026(2) 0.034(2) 0.056(3) 0.014(2) 0.015(2) 0.0017(17)
C38 0.029(2) 0.039(2) 0.038(2) 0.0148(19) 0.0148(18) -0.0013(17)
C39 0.042(3) 0.059(3) 0.053(3) 0.038(3) 0.021(2) 0.007(2)
C40 0.046(3) 0.060(3) 0.035(2) 0.009(2) 0.023(2) 0.004(2)
C41 0.0226(17) 0.0275(19) 0.0243(18) 0.0096(15) 0.0067(15) 0.0059(14)
C42 0.0278(19) 0.032(2) 0.029(2) 0.0128(17) 0.0087(16) 0.0077(16)
C43 0.033(2) 0.029(2) 0.034(2) 0.0112(18) 0.0066(18) -0.0011(17)
C44 0.049(3) 0.025(2) 0.029(2) 0.0103(17) 0.0118(19) 0.0080(18)
C45 0.039(2) 0.031(2) 0.031(2) 0.0119(17) 0.0129(18) 0.0167(18)
C46 0.0262(19) 0.030(2) 0.030(2) 0.0091(17) 0.0102(16) 0.0076(15)
C47 0.031(2) 0.035(2) 0.026(2) 0.0033(17) 0.0124(17) 0.0024(17)
C48 0.034(2) 0.042(3) 0.034(2) 0.0003(19) 0.0191(19) -0.0009(19)
C49 0.044(3) 0.052(3) 0.040(3) -0.011(2) 0.025(2) -0.014(2)
C50 0.026(2) 0.084(4) 0.035(3) 0.001(3) 0.010(2) 0.009(3)
C51 0.033(3) 0.077(4) 0.043(3) 0.011(3) 0.009(2) 0.017(3)
C52 0.026(2) 0.056(3) 0.037(2) 0.012(2) 0.0128(19) 0.011(2)
C53 0.032(2) 0.0202(18) 0.0270(19) 0.0032(15) 0.0142(16) 0.0048(15)
C54 0.032(2) 0.0260(19) 0.033(2) 0.0089(17) 0.0166(17) 0.0066(16)
C55 0.042(2) 0.024(2) 0.034(2) 0.0102(17) 0.0132(19) 0.0053(17)
C56 0.055(3) 0.023(2) 0.031(2) 0.0075(17) 0.016(2) 0.0102(18)
C57 0.058(3) 0.024(2) 0.037(2) 0.0064(18) 0.028(2) 0.0043(19)
C58 0.036(2) 0.0243(19) 0.034(2) 0.0059(17) 0.0169(18) 0.0015(16)
C59 0.0159(16) 0.034(2) 0.0248(18) 0.0091(16) 0.0071(14) 0.0026(14)
C60 0.031(2) 0.038(2) 0.028(2) 0.0123(18) 0.0072(17) 0.0073(17)
C61 0.037(2) 0.068(3) 0.032(2) 0.028(2) 0.0100(19) 0.007(2)
C62 0.023(2) 0.079(4) 0.026(2) 0.013(2) 0.0121(17) 0.011(2)
C63 0.032(2) 0.046(3) 0.028(2) 0.0051(19) 0.0094(18) 0.0121(19)
C64 0.0253(19) 0.032(2) 0.029(2) 0.0057(17) 0.0094(16) 0.0063(16)
C65 0.0302(19) 0.0204(17) 0.0237(18) 0.0049(15) 0.0105(15) 0.0069(14)
C66 0.035(2) 0.033(2) 0.043(2) 0.0202(19) 0.0194(19) 0.0119(17)
C67 0.054(3) 0.038(2) 0.051(3) 0.025(2) 0.033(2) 0.016(2)
C68 0.062(3) 0.031(2) 0.037(2) 0.018(2) 0.020(2) 0.016(2)
C69 0.038(2) 0.040(2) 0.036(2) 0.016(2) 0.0080(19) 0.0152(19)
C70 0.032(2) 0.031(2) 0.034(2) 0.0129(18) 0.0122(17) 0.0095(16)
C71 0.0243(18) 0.0213(18) 0.0302(19) 0.0068(15) 0.0126(15) 0.0064(14)
C72 0.038(2) 0.027(2) 0.034(2) 0.0085(17) 0.0135(18) 0.0054(17)
C73 0.028(2) 0.027(2) 0.048(3) 0.0035(19) 0.0087(19) -0.0001(17)
C74 0.033(2) 0.031(2) 0.070(3) 0.020(2) 0.029(2) 0.0086(18)
C75 0.042(2) 0.033(2) 0.056(3) 0.025(2) 0.030(2) 0.0143(19)
C76 0.033(2) 0.026(2) 0.039(2) 0.0148(18) 0.0169(18) 0.0108(16)
C77 0.0267(18) 0.0241(18) 0.0261(18) 0.0108(15) 0.0085(15) 0.0051(15)
C78 0.0246(18) 0.0285(19) 0.0286(19) 0.0090(16) 0.0125(15) 0.0089(15)
C79 0.036(2) 0.028(2) 0.032(2) 0.0099(17) 0.0183(18) 0.0153(17)
C80 0.041(2) 0.0228(19) 0.0260(19) 0.0066(16) 0.0087(17) 0.0064(16)
C81 0.030(2) 0.030(2) 0.037(2) 0.0120(18) 0.0084(18) 0.0037(16)
C82 0.0237(18) 0.027(2) 0.034(2) 0.0072(17) 0.0123(16) 0.0056(15)
C83 0.0264(18) 0.0263(19) 0.0277(19) 0.0108(16) 0.0124(15) 0.0073(15)
C84 0.036(2) 0.029(2) 0.034(2) 0.0132(17) 0.0185(18) 0.0104(17)
C85 0.042(2) 0.030(2) 0.051(3) 0.011(2) 0.029(2) 0.0071(18)
C86 0.036(2) 0.027(2) 0.076(3) 0.025(2) 0.035(2) 0.0153(18)
C87 0.026(2) 0.040(2) 0.060(3) 0.029(2) 0.011(2) 0.0104(18)
C88 0.029(2) 0.031(2) 0.036(2) 0.0150(18) 0.0109(17) 0.0071(16)
P1 0.0213(4) 0.0237(4) 0.0226(4) 0.0088(4) 0.0077(3) 0.0048(3)
P2 0.0201(4) 0.0236(4) 0.0308(5) 0.0086(4) 0.0129(4) 0.0053(3)
S1 0.0224(4) 0.0274(4) 0.0252(4) 0.0103(4) 0.0108(3) 0.0057(3)
S2 0.0282(5) 0.0239(5) 0.0401(5) 0.0095(4) 0.0148(4) 0.0068(4)
Ru1 0.01838(14) 0.02263(14) 0.02186(14) 0.00866(11) 0.00773(11) 0.00477(10)
Ru2 0.01991(14) 0.02011(14) 0.02733(15) 0.00770(11) 0.01157(11) 0.00523(10)
B1 0.028(2) 0.023(2) 0.030(2) 0.0065(18) 0.0112(18) 0.0044(17)
B2 0.0225(19) 0.027(2) 0.026(2) 0.0086(17) 0.0120(17) 0.0066(16)

loop_
_atom_type_symbol
_atom_type_description
_atom_type_scat_dispersion_real
_atom_type_scat_dispersion_imag
_atom_type_scat_source
C C 0.0181 0.0091 'International Tables Vol C Tables 4.2.6.8 and 6.1.1.4'
H H 0.0000 0.0000 'International Tables Vol C Tables 4.2.6.8 and 6.1.1.4'
P P 0.2955 0.4335 'International Tables Vol C Tables 4.2.6.8 and 6.1.1.4'
S S 0.3331 0.5567 'International Tables Vol C Tables 4.2.6.8 and 6.1.1.4'
Ru Ru 0.0552 3.2960 'International Tables Vol C Tables 4.2.6.8 and 6.1.1.4'
B B 0.0090 0.0039 'International Tables Vol C Tables 4.2.6.8 and 6.1.1.4'

loop_
_geom_angle_atom_site_label_1
_geom_angle_atom_site_label_2
_geom_angle_atom_site_label_3
_geom_angle
C6 C1 C2 116.3(4)
C6 C1 C7 122.8(4)
C2 C1 C7 120.8(4)
C6 C1 Ru1 68.5(2)
C2 C1 Ru1 68.9(2)
C7 C1 Ru1 134.6(3)
C3 C2 C1 122.2(4)
C3 C2 Ru1 70.8(2)
C1 C2 Ru1 74.8(2)
C3 C2 H2 118.9
C1 C2 H2 118.9
Ru1 C2 H2 127.6
C2 C3 C4 120.5(4)
C2 C3 Ru1 72.2(2)
C4 C3 Ru1 71.5(2)
C2 C3 H3 119.7
C4 C3 H3 119.7
Ru1 C3 H3 128.9
C5 C4 C3 118.3(4)
C5 C4 C10 120.9(4)
C3 C4 C10 120.8(4)
C5 C4 Ru1 71.6(2)
C3 C4 Ru1 71.3(2)
C10 C4 Ru1 128.6(3)
C4 C5 C6 120.1(4)
C4 C5 Ru1 71.4(2)
C6 C5 Ru1 71.4(2)
C4 C5 H5 119.9
C6 C5 H5 119.9
Ru1 C5 H5 129.7
C1 C6 C5 122.3(4)
C1 C6 Ru1 75.5(2)
C5 C6 Ru1 71.2(2)
C1 C6 H6 118.8
C5 C6 H6 118.8
Ru1 C6 H6 126.5
C1 C7 C8 113.6(4)
C1 C7 C9 109.5(4)
C8 C7 C9 110.2(4)
C1 C7 H7 107.8
C8 C7 H7 107.8
C9 C7 H7 107.8
C7 C8 H8A 109.5
C7 C8 H8B 109.5
H8A C8 H8B 109.5
C7 C8 H8C 109.5
H8A C8 H8C 109.5
H8B C8 H8C 109.5
C7 C9 H9A 109.5
C7 C9 H9B 109.5
H9A C9 H9B 109.5
C7 C9 H9C 109.5
H9A C9 H9C 109.5
H9B C9 H9C 109.5
C4 C10 H10A 109.5
C4 C10 H10B 109.5
H10A C10 H10B 109.5
C4 C10 H10C 109.5
H10A C10 H10C 109.5
H10B C10 H10C 109.5
C12 C11 Ru1 97.4(2)
C12 C11 H11A 112.3
Ru1 C11 H11A 112.3
C12 C11 H11B 112.3
Ru1 C11 H11B 112.3
H11A C11 H11B 109.9
C11 C12 C13 109.5(3)
C11 C12 S1 97.7(2)
C13 C12 S1 106.9(3)
C11 C12 H12 113.8
C13 C12 H12 113.8
S1 C12 H12 113.8
C12 C13 P1 103.7(2)
C12 C13 H13A 111.0
P1 C13 H13A 111.0
C12 C13 H13B 111.0
P1 C13 H13B 111.0
H13A C13 H13B 109.0
S1 C14 H14A 109.5
S1 C14 H14B 109.5
H14A C14 H14B 109.5
S1 C14 H14C 109.5
H14A C14 H14C 109.5
H14B C14 H14C 109.5
C16 C15 C17 110.4(4)
C16 C15 P1 113.3(3)
C17 C15 P1 112.1(3)
C16 C15 H15 106.9
C17 C15 H15 106.9
P1 C15 H15 106.9
C15 C16 H16A 109.5
C15 C16 H16B 109.5
H16A C16 H16B 109.5
C15 C16 H16C 109.5
H16A C16 H16C 109.5
H16B C16 H16C 109.5
C15 C17 H17A 109.5
C15 C17 H17B 109.5
H17A C17 H17B 109.5
C15 C17 H17C 109.5
H17A C17 H17C 109.5
H17B C17 H17C 109.5
C20 C18 C19 110.9(4)
C20 C18 P1 111.8(3)
C19 C18 P1 111.7(3)
C20 C18 H18 107.4
C19 C18 H18 107.4
P1 C18 H18 107.4
C18 C19 H19A 109.5
C18 C19 H19B 109.5
H19A C19 H19B 109.5
C18 C19 H19C 109.5
H19A C19 H19C 109.5
H19B C19 H19C 109.5
C18 C20 H20A 109.5
C18 C20 H20B 109.5
H20A C20 H20B 109.5
C18 C20 H20C 109.5
H20A C20 H20C 109.5
H20B C20 H20C 109.5
C26 C21 C22 116.8(4)
C26 C21 C27 123.9(4)
C22 C21 C27 119.2(4)
C26 C21 Ru2 70.4(2)
C22 C21 Ru2 68.5(2)
C27 C21 Ru2 134.7(3)
C23 C22 C21 121.9(4)
C23 C22 Ru2 70.8(2)
C21 C22 Ru2 74.9(2)
C23 C22 H22 119.0
C21 C22 H22 119.0
Ru2 C22 H22 127.4
C22 C23 C24 120.9(4)
C22 C23 Ru2 73.0(2)
C24 C23 Ru2 71.5(2)
C22 C23 H23 119.5
C24 C23 H23 119.5
Ru2 C23 H23 128.2
C25 C24 C23 117.1(4)
C25 C24 C30 122.1(4)
C23 C24 C30 120.7(4)
C25 C24 Ru2 71.0(2)
C23 C24 Ru2 70.8(2)
C30 C24 Ru2 131.0(3)
C24 C25 C26 121.0(4)
C24 C25 Ru2 71.9(2)
C26 C25 Ru2 74.1(2)
C24 C25 H25 119.5
C26 C25 H25 119.5
Ru2 C25 H25 126.4
C21 C26 C25 122.1(4)
C21 C26 Ru2 74.5(2)
C25 C26 Ru2 69.2(2)
C21 C26 H26 118.9
C25 C26 H26 118.9
Ru2 C26 H26 130.1
C28 C27 C21 113.9(4)
C28 C27 C29 110.6(4)
C21 C27 C29 113.4(4)
C28 C27 H27 106.1
C21 C27 H27 106.1
C29 C27 H27 106.1
C27 C28 H28A 109.5
C27 C28 H28B 109.5
H28A C28 H28B 109.5
C27 C28 H28C 109.5
H28A C28 H28C 109.5
H28B C28 H28C 109.5
C27 C29 H29A 109.5
C27 C29 H29B 109.5
H29A C29 H29B 109.5
C27 C29 H29C 109.5
H29A C29 H29C 109.5
H29B C29 H29C 109.5
C24 C30 H30A 109.5
C24 C30 H30B 109.5
H30A C30 H30B 109.5
C24 C30 H30C 109.5
H30A C30 H30C 109.5
H30B C30 H30C 109.5
C32 C31 Ru2 97.9(3)
C32 C31 H31A 112.2
Ru2 C31 H31A 112.2
C32 C31 H31B 112.2
Ru2 C31 H31B 112.2
H31A C31 H31B 109.8
C31 C32 C33 109.8(4)
C31 C32 S2 97.3(3)
C33 C32 S2 106.5(3)
C31 C32 H32 113.9
C33 C32 H32 113.9
S2 C32 H32 113.9
C32 C33 P2 104.4(3)
C32 C33 H33A 110.9
P2 C33 H33A 110.9
C32 C33 H33B 110.9
P2 C33 H33B 110.9
H33A C33 H33B 108.9
S2 C34 H34A 109.5
S2 C34 H34B 109.5
H34A C34 H34B 109.5
S2 C34 H34C 109.5
H34A C34 H34C 109.5
H34B C34 H34C 109.5
C36 C35 C37 110.6(4)
C36 C35 P2 112.4(3)
C37 C35 P2 113.7(3)
C36 C35 H35 106.5
C37 C35 H35 106.5
P2 C35 H35 106.5
C35 C36 H36A 109.5
C35 C36 H36B 109.5
H36A C36 H36B 109.5
C35 C36 H36C 109.5
H36A C36 H36C 109.5
H36B C36 H36C 109.5
C35 C37 H37A 109.5
C35 C37 H37B 109.5
H37A C37 H37B 109.5
C35 C37 H37C 109.5
H37A C37 H37C 109.5
H37B C37 H37C 109.5
C40 C38 C39 110.1(4)
C40 C38 P2 112.8(3)
C39 C38 P2 111.0(3)
C40 C38 H38 107.6
C39 C38 H38 107.6
P2 C38 H38 107.6
C38 C39 H39A 109.5
C38 C39 H39B 109.5
H39A C39 H39B 109.5
C38 C39 H39C 109.5
H39A C39 H39C 109.5
H39B C39 H39C 109.5
C38 C40 H40A 109.5
C38 C40 H40B 109.5
H40A C40 H40B 109.5
C38 C40 H40C 109.5
H40A C40 H40C 109.5
H40B C40 H40C 109.5
C42 C41 C46 115.3(4)
C42 C41 B1 122.2(4)
C46 C41 B1 122.2(4)
C43 C42 C41 122.9(4)
C43 C42 H42 118.5
C41 C42 H42 118.5
C44 C43 C42 120.2(4)
C44 C43 H43 119.9
C42 C43 H43 119.9
C43 C44 C45 118.6(4)
C43 C44 H44 120.7
C45 C44 H44 120.7
C46 C45 C44 119.9(4)
C46 C45 H45 120.1
C44 C45 H45 120.1
C45 C46 C41 123.1(4)
C45 C46 H46 118.5
C41 C46 H46 118.5
C52 C47 C48 114.8(4)
C52 C47 B1 121.9(4)
C48 C47 B1 122.7(4)
C49 C48 C47 121.7(5)
C49 C48 H48 119.2
C47 C48 H48 119.2
C50 C49 C48 120.9(5)
C50 C49 H49 119.6
C48 C49 H49 119.6
C49 C50 C51 119.2(5)
C49 C50 H50 120.4
C51 C50 H50 120.4
C50 C51 C52 120.0(6)
C50 C51 H51 120.0
C52 C51 H51 120.0
C51 C52 C47 123.4(5)
C51 C52 H52 118.3
C47 C52 H52 118.3
C58 C53 C54 115.6(4)
C58 C53 B1 122.1(4)
C54 C53 B1 121.9(4)
C55 C54 C53 122.9(4)
C55 C54 H54 118.6
C53 C54 H54 118.6
C56 C55 C54 119.9(4)
C56 C55 H55 120.0
C54 C55 H55 120.0
C55 C56 C57 118.5(4)
C55 C56 H56 120.8
C57 C56 H56 120.8
C58 C57 C56 120.6(4)
C58 C57 H57 119.7
C56 C57 H57 119.7
C57 C58 C53 122.5(4)
C57 C58 H58 118.7
C53 C58 H58 118.7
C60 C59 C64 115.4(4)
C60 C59 B1 123.2(4)
C64 C59 B1 120.9(4)
C61 C60 C59 121.9(4)
C61 C60 H60 119.0
C59 C60 H60 119.0
C62 C61 C60 120.8(5)
C62 C61 H61 119.6
C60 C61 H61 119.6
C61 C62 C63 119.4(4)
C61 C62 H62 120.3
C63 C62 H62 120.3
C62 C63 C64 120.1(5)
C62 C63 H63 119.9
C64 C63 H63 119.9
C63 C64 C59 122.3(4)
C63 C64 H64 118.8
C59 C64 H64 118.8
C66 C65 C70 115.2(4)
C66 C65 B2 121.8(4)
C70 C65 B2 122.8(4)
C67 C66 C65 122.3(4)
C67 C66 H66 118.9
C65 C66 H66 118.9
C68 C67 C66 121.3(5)
C68 C67 H67 119.3
C66 C67 H67 119.3
C67 C68 C69 117.7(4)
C67 C68 H68 121.1
C69 C68 H68 121.1
C70 C69 C68 120.8(4)
C70 C69 H69 119.6
C68 C69 H69 119.6
C69 C70 C65 122.7(4)
C69 C70 H70 118.6
C65 C70 H70 118.6
C72 C71 C76 114.4(4)
C72 C71 B2 123.9(4)
C76 C71 B2 121.5(4)
C73 C72 C71 123.5(4)
C73 C72 H72 118.2
C71 C72 H72 118.2
C74 C73 C72 119.9(4)
C74 C73 H73 120.0
C72 C73 H73 120.0
C75 C74 C73 118.7(4)
C75 C74 H74 120.6
C73 C74 H74 120.6
C74 C75 C76 120.7(4)
C74 C75 H75 119.6
C76 C75 H75 119.6
C75 C76 C71 122.7(4)
C75 C76 H76 118.7
C71 C76 H76 118.7
C78 C77 C82 115.0(4)
C78 C77 B2 121.0(3)
C82 C77 B2 123.6(4)
C77 C78 C79 122.9(4)
C77 C78 H78 118.6
C79 C78 H78 118.6
C80 C79 C78 120.5(4)
C80 C79 H79 119.8
C78 C79 H79 119.8
C79 C80 C81 118.4(4)
C79 C80 H80 120.8
C81 C80 H80 120.8
C80 C81 C82 121.0(4)
C80 C81 H81 119.5
C82 C81 H81 119.5
C81 C82 C77 122.2(4)
C81 C82 H82 118.9
C77 C82 H82 118.9
C88 C83 C84 115.7(4)
C88 C83 B2 124.0(4)
C84 C83 B2 120.0(4)
C85 C84 C83 122.4(4)
C85 C84 H84 118.8
C83 C84 H84 118.8
C86 C85 C84 120.8(5)
C86 C85 H85 119.6
C84 C85 H85 119.6
C87 C86 C85 118.3(4)
C87 C86 H86 120.9
C85 C86 H86 120.9
C86 C87 C88 120.8(4)
C86 C87 H87 119.6
C88 C87 H87 119.6
C83 C88 C87 121.9(4)
C83 C88 H88 119.0
C87 C88 H88 119.0
C18 P1 C13 105.15(18)
C18 P1 C15 103.0(2)
C13 P1 C15 106.88(18)
C18 P1 Ru1 120.58(14)
C13 P1 Ru1 101.19(13)
C15 P1 Ru1 118.68(14)
C38 P2 C33 106.4(2)
C38 P2 C35 102.7(2)
C33 P2 C35 106.3(2)
C38 P2 Ru2 119.68(14)
C33 P2 Ru2 101.32(14)
C35 P2 Ru2 119.19(15)
C14 S1 C12 100.5(2)
C14 S1 Ru1 108.12(15)
C12 S1 Ru1 81.68(13)
C34 S2 C32 100.5(2)
C34 S2 Ru2 108.40(17)
C32 S2 Ru2 81.69(15)
C11 Ru1 C3 110.67(15)
C11 Ru1 C4 91.03(15)
C3 Ru1 C4 37.21(16)
C11 Ru1 C5 100.45(16)
C3 Ru1 C5 66.19(15)
C4 Ru1 C5 36.95(16)
C11 Ru1 C6 131.50(15)
C3 Ru1 C6 78.03(15)
C4 Ru1 C6 67.14(15)
C5 Ru1 C6 37.46(15)
C11 Ru1 C2 145.79(16)
C3 Ru1 C2 36.95(15)
C4 Ru1 C2 66.87(15)
C5 Ru1 C2 77.84(15)
C6 Ru1 C2 65.09(15)
C11 Ru1 C1 166.67(15)
C3 Ru1 C1 66.26(14)
C4 Ru1 C1 79.09(15)
C5 Ru1 C1 66.30(15)
C6 Ru1 C1 36.01(15)
C2 Ru1 C1 36.31(15)
C11 Ru1 P1 77.10(11)
C3 Ru1 P1 105.16(11)
C4 Ru1 P1 132.85(11)
C5 Ru1 P1 169.80(12)
C6 Ru1 P1 149.00(11)
C2 Ru1 P1 98.53(11)
C1 Ru1 P1 116.19(11)
C11 Ru1 S1 68.32(11)
C3 Ru1 S1 173.17(11)
C4 Ru1 S1 136.25(12)
C5 Ru1 S1 107.14(12)
C6 Ru1 S1 97.52(11)
C2 Ru1 S1 145.35(12)
C1 Ru1 S1 113.05(10)
P1 Ru1 S1 81.34(4)
C31 Ru2 C25 125.23(16)
C31 Ru2 C23 93.94(16)
C25 Ru2 C23 66.57(15)
C31 Ru2 C24 96.91(16)
C25 Ru2 C24 37.13(15)
C23 Ru2 C24 37.72(15)
C31 Ru2 C22 116.63(16)
C25 Ru2 C22 77.62(15)
C23 Ru2 C22 36.21(15)
C24 Ru2 C22 66.65(15)
C31 Ru2 C26 161.88(16)
C25 Ru2 C26 36.73(15)
C23 Ru2 C26 77.03(15)
C24 Ru2 C26 66.30(15)
C22 Ru2 C26 64.38(14)
C31 Ru2 P2 77.81(12)
C25 Ru2 P2 98.63(11)
C23 Ru2 P2 154.85(12)
C24 Ru2 P2 118.94(11)
C22 Ru2 P2 164.66(11)
C26 Ru2 P2 103.70(10)
C31 Ru2 C21 152.41(16)
C25 Ru2 C21 65.44(15)
C23 Ru2 C21 65.71(15)
C24 Ru2 C21 78.55(15)
C22 Ru2 C21 36.54(15)
C26 Ru2 C21 35.14(14)
P2 Ru2 C21 128.38(11)
C31 Ru2 S2 67.40(13)
C25 Ru2 S2 167.14(11)
C23 Ru2 S2 118.08(11)
C24 Ru2 S2 152.56(11)
C22 Ru2 S2 99.35(11)
C26 Ru2 S2 130.71(11)
P2 Ru2 S2 80.97(4)
C21 Ru2 S2 104.65(10)
C47 B1 C41 113.6(3)
C47 B1 C53 113.4(4)
C41 B1 C53 103.8(3)
C47 B1 C59 102.8(3)
C41 B1 C59 112.5(3)
C53 B1 C59 111.1(3)
C71 B2 C77 111.3(3)
C71 B2 C83 104.5(3)
C77 B2 C83 112.8(3)
C71 B2 C65 112.7(3)
C77 B2 C65 103.8(3)
C83 B2 C65 112.0(3)

loop_
_geom_bond_atom_site_label_1
_geom_bond_atom_site_label_2
_geom_bond_distance
C1 C6 1.405(6)
C1 C2 1.419(6)
C1 C7 1.505(6)
C1 Ru1 2.314(4)
C2 C3 1.412(6)
C2 Ru1 2.236(4)
C2 H2 0.9300
C3 C4 1.416(6)
C3 Ru1 2.218(4)
C3 H3 0.9300
C4 C5 1.408(6)
C4 C10 1.500(6)
C4 Ru1 2.220(3)
C5 C6 1.428(6)
C5 Ru1 2.222(4)
C5 H5 0.9300
C6 Ru1 2.225(4)
C6 H6 0.9300
C7 C8 1.527(6)
C7 C9 1.542(6)
C7 H7 0.9800
C8 H8A 0.9600
C8 H8B 0.9600
C8 H8C 0.9600
C9 H9A 0.9600
C9 H9B 0.9600
C9 H9C 0.9600
C10 H10A 0.9600
C10 H10B 0.9600
C10 H10C 0.9600
C11 C12 1.519(5)
C11 Ru1 2.147(4)
C11 H11A 0.9700
C11 H11B 0.9700
C12 C13 1.525(5)
C12 S1 1.845(4)
C12 H12 0.9800
C13 P1 1.854(4)
C13 H13A 0.9700
C13 H13B 0.9700
C14 S1 1.808(4)
C14 H14A 0.9600
C14 H14B 0.9600
C14 H14C 0.9600
C15 C16 1.512(6)
C15 C17 1.536(6)
C15 P1 1.865(4)
C15 H15 0.9800
C16 H16A 0.9600
C16 H16B 0.9600
C16 H16C 0.9600
C17 H17A 0.9600
C17 H17B 0.9600
C17 H17C 0.9600
C18 C20 1.520(6)
C18 C19 1.521(6)
C18 P1 1.853(4)
C18 H18 0.9800
C19 H19A 0.9600
C19 H19B 0.9600
C19 H19C 0.9600
C20 H20A 0.9600
C20 H20B 0.9600
C20 H20C 0.9600
C21 C26 1.394(6)
C21 C22 1.439(6)
C21 C27 1.513(6)
C21 Ru2 2.333(4)
C22 C23 1.389(6)
C22 Ru2 2.249(4)
C22 H22 0.9300
C23 C24 1.438(6)
C23 Ru2 2.220(4)
C23 H23 0.9300
C24 C25 1.416(6)
C24 C30 1.506(6)
C24 Ru2 2.229(4)
C25 C26 1.418(6)
C25 Ru2 2.217(4)
C25 H25 0.9300
C26 Ru2 2.281(4)
C26 H26 0.9300
C27 C28 1.509(6)
C27 C29 1.517(6)
C27 H27 0.9800
C28 H28A 0.9600
C28 H28B 0.9600
C28 H28C 0.9600
C29 H29A 0.9600
C29 H29B 0.9600
C29 H29C 0.9600
C30 H30A 0.9600
C30 H30B 0.9600
C30 H30C 0.9600
C31 C32 1.500(6)
C31 Ru2 2.162(4)
C31 H31A 0.9700
C31 H31B 0.9700
C32 C33 1.524(6)
C32 S2 1.851(5)
C32 H32 0.9800
C33 P2 1.850(4)
C33 H33A 0.9700
C33 H33B 0.9700
C34 S2 1.818(5)
C34 H34A 0.9600
C34 H34B 0.9600
C34 H34C 0.9600
C35 C36 1.508(7)
C35 C37 1.537(6)
C35 P2 1.860(4)
C35 H35 0.9800
C36 H36A 0.9600
C36 H36B 0.9600
C36 H36C 0.9600
C37 H37A 0.9600
C37 H37B 0.9600
C37 H37C 0.9600
C38 C40 1.527(7)
C38 C39 1.529(7)
C38 P2 1.846(5)
C38 H38 0.9800
C39 H39A 0.9600
C39 H39B 0.9600
C39 H39C 0.9600
C40 H40A 0.9600
C40 H40B 0.9600
C40 H40C 0.9600
C41 C42 1.401(6)
C41 C46 1.405(6)
C41 B1 1.638(6)
C42 C43 1.395(6)
C42 H42 0.9300
C43 C44 1.383(7)
C43 H43 0.9300
C44 C45 1.408(7)
C44 H44 0.9300
C45 C46 1.383(6)
C45 H45 0.9300
C46 H46 0.9300
C47 C52 1.403(7)
C47 C48 1.404(7)
C47 B1 1.637(6)
C48 C49 1.404(7)
C48 H48 0.9300
C49 C50 1.369(9)
C49 H49 0.9300
C50 C51 1.370(10)
C50 H50 0.9300
C51 C52 1.386(7)
C51 H51 0.9300
C52 H52 0.9300
C53 C58 1.402(6)
C53 C54 1.408(6)
C53 B1 1.644(6)
C54 C55 1.393(6)
C54 H54 0.9300
C55 C56 1.390(7)
C55 H55 0.9300
C56 C57 1.404(7)
C56 H56 0.9300
C57 C58 1.382(7)
C57 H57 0.9300
C58 H58 0.9300
C59 C60 1.399(6)
C59 C64 1.406(6)
C59 B1 1.645(6)
C60 C61 1.396(7)
C60 H60 0.9300
C61 C62 1.364(8)
C61 H61 0.9300
C62 C63 1.374(8)
C62 H62 0.9300
C63 C64 1.393(6)
C63 H63 0.9300
C64 H64 0.9300
C65 C66 1.405(6)
C65 C70 1.407(6)
C65 B2 1.643(6)
C66 C67 1.392(6)
C66 H66 0.9300
C67 C68 1.378(7)
C67 H67 0.9300
C68 C69 1.400(7)
C68 H68 0.9300
C69 C70 1.381(6)
C69 H69 0.9300
C70 H70 0.9300
C71 C72 1.407(6)
C71 C76 1.411(6)
C71 B2 1.637(6)
C72 C73 1.392(6)
C72 H72 0.9300
C73 C74 1.391(8)
C73 H73 0.9300
C74 C75 1.381(7)
C74 H74 0.9300
C75 C76 1.396(6)
C75 H75 0.9300
C76 H76 0.9300
C77 C78 1.391(6)
C77 C82 1.417(5)
C77 B2 1.641(6)
C78 C79 1.397(6)
C78 H78 0.9300
C79 C80 1.381(6)
C79 H79 0.9300
C80 C81 1.382(7)
C80 H80 0.9300
C81 C82 1.384(6)
C81 H81 0.9300
C82 H82 0.9300
C83 C88 1.398(6)
C83 C84 1.403(6)
C83 B2 1.642(6)
C84 C85 1.389(6)
C84 H84 0.9300
C85 C86 1.386(7)
C85 H85 0.9300
C86 C87 1.379(8)
C86 H86 0.9300
C87 C88 1.406(6)
C87 H87 0.9300
C88 H88 0.9300
P1 Ru1 2.3260(11)
P2 Ru2 2.3124(12)
S1 Ru1 2.3701(11)
S2 Ru2 2.3807(12)

loop_
_geom_torsion_atom_site_label_1
_geom_torsion_atom_site_label_2
_geom_torsion_atom_site_label_3
_geom_torsion_atom_site_label_4
_geom_torsion
C6 C1 C2 C3 4.1(5)
C7 C1 C2 C3 -174.6(3)
Ru1 C1 C2 C3 55.1(3)
C6 C1 C2 Ru1 -51.0(3)
C7 C1 C2 Ru1 130.3(3)
C1 C2 C3 C4 -2.1(6)
Ru1 C2 C3 C4 54.8(3)
C1 C2 C3 Ru1 -56.9(3)
C2 C3 C4 C5 0.8(5)
Ru1 C3 C4 C5 55.9(3)
C2 C3 C4 C10 -179.6(4)
Ru1 C3 C4 C10 -124.5(4)
C2 C3 C4 Ru1 -55.1(3)
C3 C4 C5 C6 -1.6(5)
C10 C4 C5 C6 178.8(4)
Ru1 C4 C5 C6 54.2(3)
C3 C4 C5 Ru1 -55.8(3)
C10 C4 C5 Ru1 124.6(4)
C2 C1 C6 C5 -4.9(5)
C7 C1 C6 C5 173.8(3)
Ru1 C1 C6 C5 -56.1(3)
C2 C1 C6 Ru1 51.2(3)
C7 C1 C6 Ru1 -130.2(3)
C4 C5 C6 C1 3.8(5)
Ru1 C5 C6 C1 58.0(3)
C4 C5 C6 Ru1 -54.2(3)
C6 C1 C7 C8 30.8(5)
C2 C1 C7 C8 -150.6(4)
Ru1 C1 C7 C8 -60.6(5)
C6 C1 C7 C9 -92.9(5)
C2 C1 C7 C9 85.7(5)
Ru1 C1 C7 C9 175.6(4)
Ru1 C11 C12 C13 -76.9(3)
Ru1 C11 C12 S1 34.2(2)
C11 C12 C13 P1 45.6(3)
S1 C12 C13 P1 -59.4(3)
C26 C21 C22 C23 2.4(5)
C27 C21 C22 C23 -174.5(3)
Ru2 C21 C22 C23 55.3(3)
C26 C21 C22 Ru2 -52.9(3)
C27 C21 C22 Ru2 130.2(3)
C21 C22 C23 C24 -2.0(6)
Ru2 C22 C23 C24 55.2(3)
C21 C22 C23 Ru2 -57.2(3)
C22 C23 C24 C25 -0.5(5)
Ru2 C23 C24 C25 55.5(3)
C22 C23 C24 C30 177.1(4)
Ru2 C23 C24 C30 -126.9(4)
C22 C23 C24 Ru2 -56.0(3)
C23 C24 C25 C26 2.4(5)
C30 C24 C25 C26 -175.1(4)
Ru2 C24 C25 C26 57.8(3)
C23 C24 C25 Ru2 -55.4(3)
C30 C24 C25 Ru2 127.0(4)
C22 C21 C26 C25 -0.4(5)
C27 C21 C26 C25 176.3(4)
Ru2 C21 C26 C25 -52.4(3)
C22 C21 C26 Ru2 52.0(3)
C27 C21 C26 Ru2 -131.3(4)
C24 C25 C26 C21 -2.0(6)
Ru2 C25 C26 C21 54.8(3)
C24 C25 C26 Ru2 -56.8(3)
C26 C21 C27 C28 128.0(4)
C22 C21 C27 C28 -55.3(5)
Ru2 C21 C27 C28 32.6(6)
C26 C21 C27 C29 0.3(6)
C22 C21 C27 C29 177.0(4)
Ru2 C21 C27 C29 -95.2(5)
Ru2 C31 C32 C33 75.4(3)
Ru2 C31 C32 S2 -35.1(3)
C31 C32 C33 P2 -46.3(4)
S2 C32 C33 P2 58.0(3)
C46 C41 C42 C43 0.3(6)
B1 C41 C42 C43 -173.5(4)
C41 C42 C43 C44 -0.8(7)
C42 C43 C44 C45 0.6(6)
C43 C44 C45 C46 -0.1(6)
C44 C45 C46 C41 -0.4(7)
C42 C41 C46 C45 0.3(6)
B1 C41 C46 C45 174.1(4)
C52 C47 C48 C49 1.2(6)
B1 C47 C48 C49 -170.4(4)
C47 C48 C49 C50 -1.1(7)
C48 C49 C50 C51 -0.6(8)
C49 C50 C51 C52 2.1(9)
C50 C51 C52 C47 -2.1(8)
C48 C47 C52 C51 0.4(7)
B1 C47 C52 C51 172.1(5)
C58 C53 C54 C55 0.8(6)
B1 C53 C54 C55 173.3(4)
C53 C54 C55 C56 -0.2(6)
C54 C55 C56 C57 0.1(6)
C55 C56 C57 C58 -0.8(6)
C56 C57 C58 C53 1.5(6)
C54 C53 C58 C57 -1.5(6)
B1 C53 C58 C57 -174.0(4)
C64 C59 C60 C61 -0.3(6)
B1 C59 C60 C61 -172.4(4)
C59 C60 C61 C62 0.7(7)
C60 C61 C62 C63 -0.6(7)
C61 C62 C63 C64 0.0(7)
C62 C63 C64 C59 0.3(6)
C60 C59 C64 C63 -0.2(6)
B1 C59 C64 C63 172.1(4)
C70 C65 C66 C67 -1.2(6)
B2 C65 C66 C67 -175.3(4)
C65 C66 C67 C68 0.3(8)
C66 C67 C68 C69 0.7(8)
C67 C68 C69 C70 -0.8(7)
C68 C69 C70 C65 -0.2(7)
C66 C65 C70 C69 1.2(6)
B2 C65 C70 C69 175.2(4)
C76 C71 C72 C73 2.5(6)
B2 C71 C72 C73 176.7(4)
C71 C72 C73 C74 -0.8(7)
C72 C73 C74 C75 -1.2(7)
C73 C74 C75 C76 1.2(7)
C74 C75 C76 C71 0.6(6)
C72 C71 C76 C75 -2.4(6)
B2 C71 C76 C75 -176.8(4)
C82 C77 C78 C79 -0.6(6)
B2 C77 C78 C79 -173.8(4)
C77 C78 C79 C80 -1.4(7)
C78 C79 C80 C81 2.4(6)
C79 C80 C81 C82 -1.4(7)
C80 C81 C82 C77 -0.8(7)
C78 C77 C82 C81 1.7(6)
B2 C77 C82 C81 174.7(4)
C88 C83 C84 C85 -0.6(6)
B2 C83 C84 C85 -175.3(4)
C83 C84 C85 C86 -0.3(7)
C84 C85 C86 C87 0.7(7)
C85 C86 C87 C88 -0.2(7)
C84 C83 C88 C87 1.0(6)
B2 C83 C88 C87 175.5(4)
C86 C87 C88 C83 -0.6(7)
C20 C18 P1 C13 -68.0(3)
C19 C18 P1 C13 167.0(3)
C20 C18 P1 C15 -179.8(3)
C19 C18 P1 C15 55.3(3)
C20 C18 P1 Ru1 45.1(3)
C19 C18 P1 Ru1 -79.8(3)
C12 C13 P1 C18 129.4(3)
C12 C13 P1 C15 -121.6(3)
C12 C13 P1 Ru1 3.2(3)
C16 C15 P1 C18 175.9(3)
C17 C15 P1 C18 50.2(4)
C16 C15 P1 C13 65.4(3)
C17 C15 P1 C13 -60.3(4)
C16 C15 P1 Ru1 -48.0(3)
C17 C15 P1 Ru1 -173.7(3)
C40 C38 P2 C33 61.2(4)
C39 C38 P2 C33 -174.8(3)
C40 C38 P2 C35 172.7(3)
C39 C38 P2 C35 -63.3(4)
C40 C38 P2 Ru2 -52.6(4)
C39 C38 P2 Ru2 71.4(3)
C32 C33 P2 C38 -127.7(3)
C32 C33 P2 C35 123.4(3)
C32 C33 P2 Ru2 -1.9(3)
C36 C35 P2 C38 -167.7(3)
C37 C35 P2 C38 -41.1(4)
C36 C35 P2 C33 -56.2(4)
C37 C35 P2 C33 70.5(4)
C36 C35 P2 Ru2 57.2(4)
C37 C35 P2 Ru2 -176.1(3)
C11 C12 S1 C14 76.3(3)
C13 C12 S1 C14 -170.5(3)
C11 C12 S1 Ru1 -30.7(2)
C13 C12 S1 Ru1 82.5(2)
C31 C32 S2 C34 -75.8(3)
C33 C32 S2 C34 171.1(3)
C31 C32 S2 Ru2 31.5(3)
C33 C32 S2 Ru2 -81.7(3)
C12 C11 Ru1 C3 159.4(2)
C12 C11 Ru1 C4 -168.2(3)
C12 C11 Ru1 C5 -132.3(2)
C12 C11 Ru1 C6 -108.4(3)
C12 C11 Ru1 C2 144.1(3)
C12 C11 Ru1 C1 -126.4(6)
C12 C11 Ru1 P1 57.9(2)
C12 C11 Ru1 S1 -27.8(2)
C2 C3 Ru1 C11 -165.7(2)
C4 C3 Ru1 C11 62.3(3)
C2 C3 Ru1 C4 132.1(3)
C2 C3 Ru1 C5 101.8(3)
C4 C3 Ru1 C5 -30.3(2)
C2 C3 Ru1 C6 64.3(2)
C4 C3 Ru1 C6 -67.8(2)
C4 C3 Ru1 C2 -132.1(3)
C2 C3 Ru1 C1 28.4(2)
C4 C3 Ru1 C1 -103.7(3)
C2 C3 Ru1 P1 -84.0(2)
C4 C3 Ru1 P1 143.9(2)
C2 C3 Ru1 S1 114.1(8)
C4 C3 Ru1 S1 -18.0(10)
C5 C4 Ru1 C11 106.1(3)
C3 C4 Ru1 C11 -124.1(2)
C10 C4 Ru1 C11 -9.2(4)
C5 C4 Ru1 C3 -129.8(4)
C10 C4 Ru1 C3 114.9(5)
C3 C4 Ru1 C5 129.8(4)
C10 C4 Ru1 C5 -115.3(5)
C5 C4 Ru1 C6 -29.2(2)
C3 C4 Ru1 C6 100.5(3)
C10 C4 Ru1 C6 -144.6(5)
C5 C4 Ru1 C2 -100.8(3)
C3 C4 Ru1 C2 29.0(2)
C10 C4 Ru1 C2 143.9(4)
C5 C4 Ru1 C1 -64.9(3)
C3 C4 Ru1 C1 64.9(2)
C10 C4 Ru1 C1 179.8(4)
C5 C4 Ru1 P1 179.39(19)
C3 C4 Ru1 P1 -50.8(3)
C10 C4 Ru1 P1 64.1(5)
C5 C4 Ru1 S1 47.2(3)
C3 C4 Ru1 S1 176.96(17)
C10 C4 Ru1 S1 -68.2(5)
C4 C5 Ru1 C11 -77.6(3)
C6 C5 Ru1 C11 150.1(2)
C4 C5 Ru1 C3 30.5(2)
C6 C5 Ru1 C3 -101.7(3)
C6 C5 Ru1 C4 -132.3(4)
C4 C5 Ru1 C6 132.3(4)
C4 C5 Ru1 C2 67.5(3)
C6 C5 Ru1 C2 -64.7(2)
C4 C5 Ru1 C1 103.9(3)
C6 C5 Ru1 C1 -28.4(2)
C4 C5 Ru1 P1 -2.5(8)
C6 C5 Ru1 P1 -134.8(6)
C4 C5 Ru1 S1 -147.9(2)
C6 C5 Ru1 S1 79.8(2)
C1 C6 Ru1 C11 -173.0(2)
C5 C6 Ru1 C11 -40.8(3)
C1 C6 Ru1 C3 -65.9(2)
C5 C6 Ru1 C3 66.3(2)
C1 C6 Ru1 C4 -103.3(3)
C5 C6 Ru1 C4 28.9(2)
C1 C6 Ru1 C5 -132.2(4)
C1 C6 Ru1 C2 -29.3(2)
C5 C6 Ru1 C2 103.0(3)
C5 C6 Ru1 C1 132.2(4)
C1 C6 Ru1 P1 33.7(3)
C5 C6 Ru1 P1 165.9(2)
C1 C6 Ru1 S1 119.3(2)
C5 C6 Ru1 S1 -108.4(2)
C3 C2 Ru1 C11 24.4(4)
C1 C2 Ru1 C11 157.1(3)
C1 C2 Ru1 C3 132.7(4)
C3 C2 Ru1 C4 -29.2(2)
C1 C2 Ru1 C4 103.5(3)
C3 C2 Ru1 C5 -66.4(2)
C1 C2 Ru1 C5 66.4(2)
C3 C2 Ru1 C6 -103.7(3)
C1 C2 Ru1 C6 29.0(2)
C3 C2 Ru1 C1 -132.7(4)
C3 C2 Ru1 P1 103.9(2)
C1 C2 Ru1 P1 -123.3(2)
C3 C2 Ru1 S1 -168.99(18)
C1 C2 Ru1 S1 -36.3(3)
C6 C1 Ru1 C11 23.2(7)
C2 C1 Ru1 C11 -108.3(6)
C7 C1 Ru1 C11 138.7(6)
C6 C1 Ru1 C3 102.7(3)
C2 C1 Ru1 C3 -28.8(2)
C7 C1 Ru1 C3 -141.8(5)
C6 C1 Ru1 C4 65.9(2)
C2 C1 Ru1 C4 -65.6(2)
C7 C1 Ru1 C4 -178.5(4)
C6 C1 Ru1 C5 29.5(2)
C2 C1 Ru1 C5 -102.1(3)
C7 C1 Ru1 C5 145.0(5)
C2 C1 Ru1 C6 -131.5(4)
C7 C1 Ru1 C6 115.5(5)
C6 C1 Ru1 C2 131.5(4)
C7 C1 Ru1 C2 -113.0(5)
C6 C1 Ru1 P1 -161.5(2)
C2 C1 Ru1 P1 67.0(2)
C7 C1 Ru1 P1 -45.9(4)
C6 C1 Ru1 S1 -69.9(2)
C2 C1 Ru1 S1 158.6(2)
C7 C1 Ru1 S1 45.6(4)
C18 P1 Ru1 C11 -148.4(2)
C13 P1 Ru1 C11 -33.15(17)
C15 P1 Ru1 C11 83.31(19)
C18 P1 Ru1 C3 103.37(19)
C13 P1 Ru1 C3 -141.40(17)
C15 P1 Ru1 C3 -24.94(19)
C18 P1 Ru1 C4 132.4(2)
C13 P1 Ru1 C4 -112.3(2)
C15 P1 Ru1 C4 4.1(2)
C18 P1 Ru1 C5 134.5(7)
C13 P1 Ru1 C5 -110.3(7)
C15 P1 Ru1 C5 6.2(7)
C18 P1 Ru1 C6 11.4(3)
C13 P1 Ru1 C6 126.7(2)
C15 P1 Ru1 C6 -116.9(3)
C18 P1 Ru1 C2 66.2(2)
C13 P1 Ru1 C2 -178.59(17)
C15 P1 Ru1 C2 -62.13(19)
C18 P1 Ru1 C1 32.7(2)
C13 P1 Ru1 C1 147.95(17)
C15 P1 Ru1 C1 -95.59(19)
C18 P1 Ru1 S1 -78.77(16)
C13 P1 Ru1 S1 36.46(13)
C15 P1 Ru1 S1 152.92(15)
C14 S1 Ru1 C11 -75.73(19)
C12 S1 Ru1 C11 22.65(17)
C14 S1 Ru1 C3 7.1(9)
C12 S1 Ru1 C3 105.5(9)
C14 S1 Ru1 C4 -8.5(2)
C12 S1 Ru1 C4 89.9(2)
C14 S1 Ru1 C5 18.9(2)
C12 S1 Ru1 C5 117.33(17)
C14 S1 Ru1 C6 56.09(19)
C12 S1 Ru1 C6 154.47(16)
C14 S1 Ru1 C2 112.3(2)
C12 S1 Ru1 C2 -149.3(2)
C14 S1 Ru1 C1 89.93(19)
C12 S1 Ru1 C1 -171.69(17)
C14 S1 Ru1 P1 -155.21(16)
C12 S1 Ru1 P1 -56.83(13)
C32 C31 Ru2 C25 -148.5(3)
C32 C31 Ru2 C23 147.6(3)
C32 C31 Ru2 C24 -174.7(3)
C32 C31 Ru2 C22 118.0(3)
C32 C31 Ru2 C26 -153.3(4)
C32 C31 Ru2 P2 -56.5(3)
C32 C31 Ru2 C21 106.9(4)
C32 C31 Ru2 S2 28.7(2)
C24 C25 Ru2 C31 -46.5(3)
C26 C25 Ru2 C31 -177.5(2)
C24 C25 Ru2 C23 31.2(2)
C26 C25 Ru2 C23 -99.9(3)
C26 C25 Ru2 C24 -131.0(4)
C24 C25 Ru2 C22 67.5(2)
C26 C25 Ru2 C22 -63.5(2)
C24 C25 Ru2 C26 131.0(4)
C24 C25 Ru2 P2 -127.6(2)
C26 C25 Ru2 P2 101.4(2)
C24 C25 Ru2 C21 104.0(3)
C26 C25 Ru2 C21 -27.0(2)
C24 C25 Ru2 S2 145.2(4)
C26 C25 Ru2 S2 14.1(6)
C22 C23 Ru2 C31 -131.8(3)
C24 C23 Ru2 C31 96.2(3)
C22 C23 Ru2 C25 101.3(3)
C24 C23 Ru2 C25 -30.7(2)
C22 C23 Ru2 C24 132.0(3)
C24 C23 Ru2 C22 -132.0(3)
C22 C23 Ru2 C26 64.1(2)
C24 C23 Ru2 C26 -67.9(2)
C22 C23 Ru2 P2 158.8(2)
C24 C23 Ru2 P2 26.8(4)
C22 C23 Ru2 C21 28.9(2)
C24 C23 Ru2 C21 -103.1(3)
C22 C23 Ru2 S2 -65.4(2)
C24 C23 Ru2 S2 162.63(19)
C25 C24 Ru2 C31 143.4(3)
C23 C24 Ru2 C31 -87.5(3)
C30 C24 Ru2 C31 26.9(4)
C23 C24 Ru2 C25 129.1(4)
C30 C24 Ru2 C25 -116.4(5)
C25 C24 Ru2 C23 -129.1(4)
C30 C24 Ru2 C23 114.4(5)
C25 C24 Ru2 C22 -100.6(3)
C23 C24 Ru2 C22 28.6(2)
C30 C24 Ru2 C22 143.0(4)
C25 C24 Ru2 C26 -29.5(2)
C23 C24 Ru2 C26 99.6(3)
C30 C24 Ru2 C26 -146.0(4)
C25 C24 Ru2 P2 63.5(2)
C23 C24 Ru2 P2 -167.37(19)
C30 C24 Ru2 P2 -52.9(4)
C25 C24 Ru2 C21 -64.2(2)
C23 C24 Ru2 C21 64.9(2)
C30 C24 Ru2 C21 179.3(4)
C25 C24 Ru2 S2 -164.0(2)
C23 C24 Ru2 S2 -34.9(4)
C30 C24 Ru2 S2 79.6(4)
C23 C22 Ru2 C31 56.3(3)
C21 C22 Ru2 C31 -171.3(2)
C23 C22 Ru2 C25 -67.1(2)
C21 C22 Ru2 C25 65.3(2)
C21 C22 Ru2 C23 132.3(3)
C23 C22 Ru2 C24 -29.7(2)
C21 C22 Ru2 C24 102.7(3)
C23 C22 Ru2 C26 -103.5(3)
C21 C22 Ru2 C26 28.8(2)
C23 C22 Ru2 P2 -144.4(3)
C21 C22 Ru2 P2 -12.1(5)
C23 C22 Ru2 C21 -132.3(3)
C23 C22 Ru2 S2 125.6(2)
C21 C22 Ru2 S2 -102.0(2)
C21 C26 Ru2 C31 -127.6(5)
C25 C26 Ru2 C31 6.6(6)
C21 C26 Ru2 C25 -134.1(4)
C21 C26 Ru2 C23 -66.0(3)
C25 C26 Ru2 C23 68.1(2)
C21 C26 Ru2 C24 -104.3(3)
C25 C26 Ru2 C24 29.8(2)
C21 C26 Ru2 C22 -29.9(2)
C25 C26 Ru2 C22 104.2(3)
C21 C26 Ru2 P2 139.8(2)
C25 C26 Ru2 P2 -86.1(2)
C25 C26 Ru2 C21 134.1(4)
C21 C26 Ru2 S2 50.0(3)
C25 C26 Ru2 S2 -175.89(18)
C38 P2 Ru2 C31 147.6(2)
C33 P2 Ru2 C31 31.1(2)
C35 P2 Ru2 C31 -84.9(2)
C38 P2 Ru2 C25 -88.1(2)
C33 P2 Ru2 C25 155.49(19)
C35 P2 Ru2 C25 39.4(2)
C38 P2 Ru2 C23 -139.6(3)
C33 P2 Ru2 C23 104.0(3)
C35 P2 Ru2 C23 -12.1(3)
C38 P2 Ru2 C24 -121.2(2)
C33 P2 Ru2 C24 122.36(19)
C35 P2 Ru2 C24 6.3(2)
C38 P2 Ru2 C22 -13.5(4)
C33 P2 Ru2 C22 -130.0(4)
C35 P2 Ru2 C22 114.0(4)
C38 P2 Ru2 C26 -51.0(2)
C33 P2 Ru2 C26 -167.39(19)
C35 P2 Ru2 C26 76.5(2)
C38 P2 Ru2 C21 -22.7(2)
C33 P2 Ru2 C21 -139.1(2)
C35 P2 Ru2 C21 104.8(2)
C38 P2 Ru2 S2 78.91(18)
C33 P2 Ru2 S2 -37.52(16)
C35 P2 Ru2 S2 -153.61(18)
C26 C21 Ru2 C31 147.8(3)
C22 C21 Ru2 C31 16.9(4)
C27 C21 Ru2 C31 -93.5(5)
C26 C21 Ru2 C25 28.2(2)
C22 C21 Ru2 C25 -102.8(3)
C27 C21 Ru2 C25 146.8(5)
C26 C21 Ru2 C23 102.3(3)
C22 C21 Ru2 C23 -28.6(2)
C27 C21 Ru2 C23 -139.0(4)
C26 C21 Ru2 C24 64.9(2)
C22 C21 Ru2 C24 -66.1(2)
C27 C21 Ru2 C24 -176.5(4)
C26 C21 Ru2 C22 130.9(4)
C27 C21 Ru2 C22 -110.4(5)
C22 C21 Ru2 C26 -130.9(4)
C27 C21 Ru2 C26 118.7(5)
C26 C21 Ru2 P2 -53.1(3)
C22 C21 Ru2 P2 175.95(19)
C27 C21 Ru2 P2 65.5(4)
C26 C21 Ru2 S2 -143.1(2)
C22 C21 Ru2 S2 85.9(2)
C27 C21 Ru2 S2 -24.5(4)
C34 S2 Ru2 C31 75.4(2)
C32 S2 Ru2 C31 -22.95(19)
C34 S2 Ru2 C25 -114.9(5)
C32 S2 Ru2 C25 146.8(5)
C34 S2 Ru2 C23 -6.7(2)
C32 S2 Ru2 C23 -105.03(19)
C34 S2 Ru2 C24 16.7(3)
C32 S2 Ru2 C24 -81.7(3)
C34 S2 Ru2 C22 -39.7(2)
C32 S2 Ru2 C22 -138.01(18)
C34 S2 Ru2 C26 -103.8(2)
C32 S2 Ru2 C26 157.9(2)
C34 S2 Ru2 P2 155.89(18)
C32 S2 Ru2 P2 57.53(15)
C34 S2 Ru2 C21 -76.7(2)
C32 S2 Ru2 C21 -175.01(18)
C52 C47 B1 C41 31.8(6)
C48 C47 B1 C41 -157.2(4)
C52 C47 B1 C53 150.0(4)
C48 C47 B1 C53 -39.0(6)
C52 C47 B1 C59 -90.0(5)
C48 C47 B1 C59 81.0(5)
C42 C41 B1 C47 -150.1(4)
C46 C41 B1 C47 36.6(5)
C42 C41 B1 C53 86.4(4)
C46 C41 B1 C53 -87.0(4)
C42 C41 B1 C59 -33.8(5)
C46 C41 B1 C59 152.9(4)
C58 C53 B1 C47 -32.9(5)
C54 C53 B1 C47 155.1(4)
C58 C53 B1 C41 90.8(4)
C54 C53 B1 C41 -81.2(4)
C58 C53 B1 C59 -148.1(4)
C54 C53 B1 C59 39.9(5)
C60 C59 B1 C47 87.4(4)
C64 C59 B1 C47 -84.3(4)
C60 C59 B1 C41 -35.2(5)
C64 C59 B1 C41 153.1(4)
C60 C59 B1 C53 -151.0(4)
C64 C59 B1 C53 37.3(5)
C72 C71 B2 C77 146.0(4)
C76 C71 B2 C77 -40.2(5)
C72 C71 B2 C83 -92.0(4)
C76 C71 B2 C83 81.8(4)
C72 C71 B2 C65 29.8(5)
C76 C71 B2 C65 -156.3(3)
C78 C77 B2 C71 -34.4(5)
C82 C77 B2 C71 153.0(4)
C78 C77 B2 C83 -151.4(4)
C82 C77 B2 C83 36.0(5)
C78 C77 B2 C65 87.1(4)
C82 C77 B2 C65 -85.4(4)
C88 C83 B2 C71 -92.6(4)
C84 C83 B2 C71 81.7(4)
C88 C83 B2 C77 28.4(5)
C84 C83 B2 C77 -157.3(4)
C88 C83 B2 C65 145.1(4)
C84 C83 B2 C65 -40.6(5)
C66 C65 B2 C71 -150.3(4)
C70 C65 B2 C71 36.1(5)
C66 C65 B2 C77 89.1(4)
C70 C65 B2 C77 -84.5(4)
C66 C65 B2 C83 -32.8(5)
C70 C65 B2 C83 153.5(4)

loop_
_platon_squeeze_void_nr
_platon_squeeze_void_average_x
_platon_squeeze_void_average_y
_platon_squeeze_void_average_z
_platon_squeeze_void_volume
_platon_squeeze_void_count_electrons
_platon_squeeze_void_content
1 0.500 0.500 0.500 126 43 ' '
